data_1514662
loop_
_publ_author_name
'Owens, Clayton P.'
'Varela-\'Alvarez, Adri\'an'
'Boyarskikh, Vyacheslav'
'Musaev, Djamaladdin G.'
'Davies, Huw M. L.'
'Blakey, Simon B.'

_publ_section_title
;
 Iridium(iii)-bis(oxazolinyl)phenyl catalysts for enantioselective C--H
 functionalization
;
_journal_issue 6
_journal_name_full 'Chemical Science'
_journal_page_first 2590
_journal_paper_doi 10.1039/c3sc50886b
_journal_volume 4
_journal_year 2013
_chemical_absolute_configuration ad
_chemical_formula_moiety 'C30 H33 Cl2 Ir N2 O3, 2(C H2 Cl2)'
_chemical_formula_sum 'C32 H37 Cl6 Ir N2 O3'
_chemical_formula_weight 902.54
_chemical_name_systematic
;
?
;
_space_group_IT_number 19
_space_group_name_Hall 'P 2ac 2ab'
_space_group_name_H-M_alt 'P 21 21 21'
_symmetry_cell_setting orthorhombic
_symmetry_space_group_name_Hall 'P 2ac 2ab'
_symmetry_space_group_name_H-M 'P 21 21 21'
_atom_sites_solution_hydrogens geom
_atom_sites_solution_primary heavy
_atom_sites_solution_secondary difmap
_audit_creation_date 2012-05-22
_audit_creation_method
;
Olex2 1.2-alpha
(compiled Mar 30 2012 14:36:40, GUI svn.r4156)
;
_cell_angle_alpha 90.00
_cell_angle_beta 90.00
_cell_angle_gamma 90.00
_cell_formula_units_Z 8
_cell_length_a 8.5561(12)
_cell_length_b 28.710(4)
_cell_length_c 29.726(4)
_cell_measurement_reflns_used 9922
_cell_measurement_temperature 173.2
_cell_measurement_theta_max 29.57
_cell_measurement_theta_min 2.48
_cell_volume 7302.1(17)
_computing_cell_refinement 'SAINT v7.68A (Bruker, 2009)'
_computing_data_collection 'APEX2 v2011.2-4 (Bruker, 2011)'
_computing_data_reduction 'SAINT v7.68A (Bruker, 2009)'
_computing_molecular_graphics
;
O. V. Dolomanov, L. J. Bourhis, R. J. Gildea, J. A. K. Howard and H. Puschmann,
OLEX2: a complete structure solution, refinement and analysis program.
J. Appl. Cryst. (2009). 42, 339-341.
;
_computing_publication_material
;
O. V. Dolomanov, L. J. Bourhis, R. J. Gildea, J. A. K. Howard and H. Puschmann,
OLEX2: a complete structure solution, refinement and analysis program.
J. Appl. Cryst. (2009). 42, 339-341.
;
_computing_structure_refinement 'SHELXL-97 (Sheldrick, 2008)'
_computing_structure_solution 'SHELXS-97 (Sheldrick, 2008)'
_diffrn_ambient_temperature 173.2
_diffrn_detector_area_resol_mean 512
_diffrn_measured_fraction_theta_full 0.997
_diffrn_measured_fraction_theta_max 0.997
_diffrn_measurement_device_type 'Bruker D8 diffractometer with APEX2 detector'
_diffrn_measurement_method '\f and \w scans with a narrow frame width'
_diffrn_radiation_monochromator graphite
_diffrn_radiation_type MoK\a
_diffrn_radiation_wavelength 0.71073
_diffrn_reflns_av_R_equivalents 0.0413
_diffrn_reflns_av_unetI/netI 0.0650
_diffrn_reflns_limit_h_max 11
_diffrn_reflns_limit_h_min -11
_diffrn_reflns_limit_k_max 34
_diffrn_reflns_limit_k_min -39
_diffrn_reflns_limit_l_max 41
_diffrn_reflns_limit_l_min -39
_diffrn_reflns_number 54198
_diffrn_reflns_theta_full 29.63
_diffrn_reflns_theta_max 29.63
_diffrn_reflns_theta_min 1.97
_diffrn_source 'fine-focus sealed tube'
_diffrn_standards_number 0
_exptl_absorpt_coefficient_mu 4.130
_exptl_absorpt_correction_T_max 0.4526
_exptl_absorpt_correction_T_min 0.2438
_exptl_absorpt_correction_type numerical
_exptl_absorpt_process_details
;
SADABS-2008/1 (Bruker,2008) was used for absorption correction.
R(int) was 0.1020 before and 0.0687 after correction.
The Ratio of minimum to maximum transmission is 0.5387.
The \l/2 correction factor is 0.0015.
;
_exptl_crystal_colour orange
_exptl_crystal_colour_primary orange
_exptl_crystal_density_diffrn 1.642
_exptl_crystal_density_meas ?
_exptl_crystal_density_method 'not measured'
_exptl_crystal_description prism
_exptl_crystal_F_000 3568
_exptl_crystal_size_max 0.563
_exptl_crystal_size_mid 0.366
_exptl_crystal_size_min 0.32
_refine_diff_density_max 2.168
_refine_diff_density_min -1.227
_refine_diff_density_rms 0.150
_refine_ls_abs_structure_details 'Flack H D (1983), Acta Cryst. A39, 876-881'
_refine_ls_abs_structure_Flack 0.009(6)
_refine_ls_extinction_method none
_refine_ls_goodness_of_fit_ref 1.050
_refine_ls_hydrogen_treatment mixed
_refine_ls_matrix_type full
_refine_ls_number_parameters 814
_refine_ls_number_reflns 20318
_refine_ls_number_restraints 75
_refine_ls_restrained_S_all 1.051
_refine_ls_R_factor_all 0.0558
_refine_ls_R_factor_gt 0.0465
_refine_ls_shift/su_max 0.111
_refine_ls_shift/su_mean 0.004
_refine_ls_structure_factor_coef Fsqd
_refine_ls_weighting_details 'calc w=1/[\s^2^(Fo^2^)+(0.0546P)^2^+1.9705P] where P=(Fo^2^+2Fc^2^)/3'
_refine_ls_weighting_scheme calc
_refine_ls_wR_factor_gt 0.1062
_refine_ls_wR_factor_ref 0.1102
_reflns_number_gt 17801
_reflns_number_total 20318
_reflns_threshold_expression >2sigma(I)
_cod_data_source_file c3sc50886b.txt
_cod_data_source_block cpo_iii_180
_cod_depositor_comments
;
The following automatic conversions were performed:

'_exptl_crystal_density_meas' value 'not measured' was changed to '?'
- the value is perceived as not measured.

Automatic conversion script
Id: cif_fix_values 3008 2015-01-20 13:52:24Z robertas 
;
_cod_database_code 1514662

loop_
_space_group_symop_id
_space_group_symop_operation_xyz
1 'x, y, z'
2 '1/2-x, -y, 1/2+z'
3 '1/2+x, 1/2-y, -z'
4 '-x, 1/2+y, 1/2-z'

loop_
_atom_site_label
_atom_site_type_symbol
_atom_site_fract_x
_atom_site_fract_y
_atom_site_fract_z
_atom_site_U_iso_or_equiv
_atom_site_adp_type
_atom_site_occupancy
_atom_site_symmetry_multiplicity
_atom_site_calc_flag
_atom_site_refinement_flags
_atom_site_disorder_assembly
_atom_site_disorder_group
C1 C 0.4866(8) 0.5949(2) 0.5829(2) 0.0347(13) Uani 1 1 d . B .
C2 C 0.5895(12) 0.6663(2) 0.5761(3) 0.056(2) Uani 1 1 d . B .
H2A H 0.5645 0.6950 0.5590 0.067 Uiso 1 1 calc R . .
H2B H 0.7026 0.6660 0.5830 0.067 Uiso 1 1 calc R . .
C3 C 0.4919(9) 0.6632(2) 0.6190(2) 0.0364(14) Uani 1 1 d . B .
H3 H 0.557(9) 0.665(2) 0.647(2) 0.044 Uiso 1 1 d . . .
C4 C 0.3382(10) 0.6904(2) 0.6185(2) 0.0440(17) Uani 1 1 d D . .
H4BC H 0.2814 0.6835 0.6467 0.053 Uiso 0.50 1 calc PR A 2
H4BD H 0.2737 0.6784 0.5933 0.053 Uiso 0.50 1 calc PR A 2
H4AA H 0.2785 0.6841 0.6464 0.053 Uiso 0.50 1 calc PR A 1
H4AB H 0.2738 0.6806 0.5925 0.053 Uiso 0.50 1 calc PR A 1
C5B C 0.351(3) 0.7434(4) 0.6136(5) 0.053(3) Uiso 0.50 1 d PD B 2
C6B C 0.313(2) 0.7631(6) 0.5715(5) 0.063(3) Uiso 0.50 1 d PD B 2
H6B H 0.2754 0.7450 0.5470 0.075 Uiso 0.50 1 calc PR B 2
C7B C 0.334(3) 0.8112(7) 0.5687(7) 0.080(4) Uiso 0.50 1 d PD B 2
H7B H 0.3114 0.8265 0.5411 0.096 Uiso 0.50 1 calc PR B 2
C8B C 0.383(3) 0.8353(7) 0.6015(6) 0.086(5) Uiso 0.50 1 d PD B 2
H8B H 0.4054 0.8673 0.5965 0.103 Uiso 0.50 1 calc PR B 2
C9B C 0.405(4) 0.8174(7) 0.6447(5) 0.069(3) Uiso 0.50 1 d PD B 2
H9B H 0.4281 0.8372 0.6694 0.083 Uiso 0.50 1 calc PR B 2
C10B C 0.391(6) 0.7692(7) 0.6501(6) 0.053(2) Uiso 0.50 1 d PD B 2
H10B H 0.4090 0.7549 0.6785 0.063 Uiso 0.50 1 calc PR B 2
C5A C 0.376(3) 0.7426(4) 0.6150(5) 0.053(3) Uiso 0.50 1 d PD B 1
C6A C 0.386(2) 0.7656(6) 0.5723(5) 0.063(3) Uiso 0.50 1 d PD B 1
H6A H 0.3659 0.7485 0.5455 0.075 Uiso 0.50 1 calc PR B 1
C7A C 0.424(3) 0.8126(6) 0.5697(6) 0.080(4) Uiso 0.50 1 d PD B 1
H7A H 0.4295 0.8275 0.5411 0.096 Uiso 0.50 1 calc PR B 1
C8A C 0.451(3) 0.8357(7) 0.6049(6) 0.086(5) Uiso 0.50 1 d PD B 1
H8A H 0.4875 0.8669 0.6021 0.103 Uiso 0.50 1 calc PR B 1
C9A C 0.430(4) 0.8171(7) 0.6482(5) 0.069(3) Uiso 0.50 1 d PD B 1
H9A H 0.4368 0.8367 0.6739 0.083 Uiso 0.50 1 calc PR B 1
C10A C 0.400(7) 0.7693(7) 0.6534(6) 0.053(2) Uiso 0.50 1 d PD B 1
H10A H 0.3955 0.7555 0.6825 0.063 Uiso 0.50 1 calc PR B 1
C11 C 0.4618(7) 0.5459(2) 0.5749(2) 0.0322(13) Uani 1 1 d . . .
C12 C 0.4221(7) 0.52510(19) 0.61594(18) 0.0274(11) Uani 1 1 d . . .
C13 C 0.3965(7) 0.4775(2) 0.61797(19) 0.0298(12) Uani 1 1 d . . .
C14 C 0.3651(7) 0.4646(2) 0.6650(2) 0.0314(12) Uani 1 1 d . B .
C15 C 0.3287(10) 0.4231(2) 0.7281(2) 0.0443(17) Uani 1 1 d . B .
H15A H 0.4203 0.4071 0.7413 0.053 Uiso 1 1 calc R . .
H15B H 0.2322 0.4082 0.7395 0.053 Uiso 1 1 calc R . .
C16 C 0.3307(7) 0.4756(2) 0.7392(2) 0.0328(13) Uani 1 1 d . B .
H16 H 0.2241 0.4857 0.7490 0.039 Uiso 1 1 calc R . .
C17 C 0.4493(8) 0.4898(3) 0.7743(2) 0.0393(15) Uani 1 1 d . . .
H17A H 0.4682 0.5236 0.7714 0.047 Uiso 1 1 calc R . .
H17B H 0.5490 0.4737 0.7676 0.047 Uiso 1 1 calc R . .
C18 C 0.4048(9) 0.4794(2) 0.8232(2) 0.0413(15) Uani 1 1 d . . .
C23 C 0.2963(11) 0.4462(3) 0.8346(3) 0.060(2) Uani 1 1 d . . .
H23 H 0.2421 0.4297 0.8117 0.072 Uiso 1 1 calc R . .
C22 C 0.2645(15) 0.4364(4) 0.8807(3) 0.085(3) Uani 1 1 d . . .
H22 H 0.1873 0.4141 0.8887 0.102 Uiso 1 1 calc R . .
C21 C 0.3451(15) 0.4591(5) 0.9128(3) 0.089(4) Uani 1 1 d . . .
H21 H 0.3266 0.4518 0.9435 0.106 Uiso 1 1 calc R . .
C20 C 0.4499(11) 0.4916(5) 0.9025(3) 0.091(4) Uani 1 1 d . . .
H20 H 0.5057 0.5073 0.9257 0.109 Uiso 1 1 calc R . .
C19 C 0.4773(9) 0.5025(4) 0.8574(3) 0.061(2) Uani 1 1 d . . .
H19 H 0.5487 0.5268 0.8504 0.073 Uiso 1 1 calc R . .
C24 C 0.4080(8) 0.4498(2) 0.5801(2) 0.0341(12) Uani 1 1 d . . .
H24 H 0.3891 0.4173 0.5821 0.041 Uiso 1 1 calc R . .
C25 C 0.4477(8) 0.4702(2) 0.5386(2) 0.0376(15) Uani 1 1 d . C .
C26 C 0.4741(8) 0.5186(2) 0.5366(2) 0.0378(14) Uani 1 1 d . . .
H26 H 0.5006 0.5327 0.5087 0.045 Uiso 1 1 calc R . .
C27 C 0.4571(10) 0.4397(3) 0.4960(2) 0.0484(19) Uani 1 1 d . . .
C28 C 0.2897(12) 0.4253(3) 0.4819(3) 0.069(3) Uani 1 1 d . C 1
H28A H 0.2404 0.4078 0.5064 0.103 Uiso 1 1 calc R C 1
H28B H 0.2947 0.4058 0.4549 0.103 Uiso 1 1 calc R C 1
H28C H 0.2279 0.4533 0.4755 0.103 Uiso 1 1 calc R C 1
C29 C 0.5366(12) 0.4644(3) 0.4552(3) 0.059(2) Uani 1 1 d . C .
H29A H 0.4772 0.4924 0.4473 0.089 Uiso 1 1 calc R . .
H29B H 0.5387 0.4432 0.4294 0.089 Uiso 1 1 calc R . .
H29C H 0.6437 0.4731 0.4633 0.089 Uiso 1 1 calc R . .
C30 C 0.5499(16) 0.3954(3) 0.5063(3) 0.086(4) Uani 1 1 d . C .
H30A H 0.6584 0.4036 0.5132 0.129 Uiso 1 1 calc R . .
H30B H 0.5474 0.3747 0.4801 0.129 Uiso 1 1 calc R . .
H30C H 0.5033 0.3795 0.5322 0.129 Uiso 1 1 calc R . .
Cl1 Cl 0.67868(17) 0.55499(6) 0.68226(6) 0.0364(3) Uani 1 1 d . . .
Cl2 Cl 0.13691(18) 0.57092(6) 0.66280(6) 0.0398(4) Uani 1 1 d . . .
Ir1 Ir 0.40892(3) 0.562257(7) 0.669657(7) 0.02576(5) Uani 1 1 d . B .
N1 N 0.4615(6) 0.61237(18) 0.62239(18) 0.0332(11) Uani 1 1 d . . .
N2 N 0.3694(6) 0.49750(17) 0.69478(17) 0.0309(11) Uani 1 1 d . . .
O1 O 0.3935(5) 0.60301(14) 0.73436(15) 0.0353(10) Uani 1 1 d D . .
O2 O 0.5429(7) 0.62392(17) 0.55045(17) 0.0510(14) Uani 1 1 d . . .
O3 O 0.3343(6) 0.42123(15) 0.67841(15) 0.0413(11) Uani 1 1 d . . .
Cl1T Cl -0.0257(13) 0.4587(5) 0.5650(7) 0.150(3) Uani 0.307(5) 1 d PD . 2
C1T C -0.150(4) 0.4732(8) 0.6106(10) 0.082(5) Uani 0.307(5) 1 d PD . 2
H1TA H -0.2413 0.4905 0.5990 0.099 Uiso 0.307(5) 1 calc PR . 2
H1TB H -0.0926 0.4940 0.6314 0.099 Uiso 0.307(5) 1 calc PR . 2
Cl2T Cl -0.2159(14) 0.4237(4) 0.6407(4) 0.0848(12) Uani 0.307(5) 1 d PD . 2
C1F C 0.5964(12) 0.6749(4) 0.8890(3) 0.080(3) Uani 1 1 d . . .
H1FA H 0.6344 0.7025 0.9057 0.095 Uiso 1 1 calc R . .
H1FB H 0.6315 0.6780 0.8574 0.095 Uiso 1 1 calc R . .
Cl7 Cl 0.3974(3) 0.67444(18) 0.89022(16) 0.1410(18) Uani 1 1 d . . .
Cl8 Cl 0.6794(4) 0.62533(16) 0.91212(15) 0.1310(15) Uani 1 1 d . . .
C2T C 0.922(4) 0.5793(7) 0.4994(9) 0.212(18) Uani 0.602(7) 1 d PD . 2
H2TA H 0.8227 0.5967 0.4969 0.254 Uiso 0.602(7) 1 calc PR . 2
H2TB H 0.9682 0.5760 0.4691 0.254 Uiso 0.602(7) 1 calc PR . 2
Cl3T Cl 0.8899(12) 0.5235(4) 0.5242(3) 0.172(5) Uani 0.602(7) 1 d PD . 2
Cl4T Cl 1.0544(16) 0.6092(4) 0.5360(3) 0.184(5) Uani 0.602(7) 1 d PD . 2
C31 C 0.0279(7) 0.6408(2) 0.8386(2) 0.0308(12) Uani 1 1 d . . .
C32 C 0.1232(8) 0.5691(2) 0.8380(2) 0.0386(15) Uani 1 1 d . . .
H32A H 0.0973 0.5393 0.8531 0.046 Uiso 1 1 calc R . .
H32B H 0.2358 0.5691 0.8303 0.046 Uiso 1 1 calc R . .
C33 C 0.0226(7) 0.57584(19) 0.7957(2) 0.0309(13) Uani 1 1 d . E .
H33 H 0.0813 0.5665 0.7681 0.037 Uiso 1 1 calc R . .
C34 C -0.1346(7) 0.5524(2) 0.7975(2) 0.0350(14) Uani 1 1 d . . .
H34A H -0.1931 0.5607 0.7700 0.042 Uiso 0.50 1 calc PR D 1
H34B H -0.1931 0.5651 0.8235 0.042 Uiso 0.50 1 calc PR D 1
H34C H -0.2006 0.5642 0.7727 0.042 Uiso 0.50 1 calc PR D 2
H34D H -0.1867 0.5603 0.8262 0.042 Uiso 0.50 1 calc PR D 2
C35A C -0.132(2) 0.4994(5) 0.8016(4) 0.0295(16) Uiso 0.50 1 d PD E 1
C36A C -0.152(2) 0.4765(5) 0.8414(5) 0.039(2) Uiso 0.50 1 d PD E 1
H36A H -0.1685 0.4941 0.8680 0.047 Uiso 0.50 1 calc PR E 1
C37A C -0.148(2) 0.4286(5) 0.8443(5) 0.043(2) Uiso 0.50 1 d PD E 1
H37A H -0.1565 0.4136 0.8727 0.052 Uiso 0.50 1 calc PR E 1
C38A C -0.1321(18) 0.4030(5) 0.8056(5) 0.042(2) Uiso 0.50 1 d PD E 1
H38A H -0.1340 0.3700 0.8074 0.051 Uiso 0.50 1 calc PR E 1
C39A C -0.1131(18) 0.4240(4) 0.7640(4) 0.037(2) Uiso 0.50 1 d PD E 1
H39A H -0.1045 0.4060 0.7373 0.044 Uiso 0.50 1 calc PR E 1
C40A C -0.107(2) 0.4734(4) 0.7627(4) 0.0385(19) Uiso 0.50 1 d PD E 1
H40A H -0.0855 0.4888 0.7351 0.046 Uiso 0.50 1 calc PR E 1
C35B C -0.121(2) 0.4997(5) 0.7937(4) 0.0295(16) Uiso 0.50 1 d PD E 2
C36B C -0.142(2) 0.4729(5) 0.8313(5) 0.039(2) Uiso 0.50 1 d PD E 2
H36B H -0.1547 0.4880 0.8595 0.047 Uiso 0.50 1 calc PR E 2
C37B C -0.147(2) 0.4243(5) 0.8300(5) 0.043(2) Uiso 0.50 1 d PD E 2
H37B H -0.1683 0.4067 0.8563 0.052 Uiso 0.50 1 calc PR E 2
C38B C -0.1203(18) 0.4029(5) 0.7892(5) 0.042(2) Uiso 0.50 1 d PD E 2
H38B H -0.1213 0.3698 0.7870 0.051 Uiso 0.50 1 calc PR E 2
C39B C -0.0919(18) 0.4298(4) 0.7517(4) 0.037(2) Uiso 0.50 1 d PD E 2
H39B H -0.0704 0.4146 0.7240 0.044 Uiso 0.50 1 calc PR E 2
C40B C -0.093(2) 0.4782(4) 0.7526(4) 0.0385(19) Uiso 0.50 1 d PD E 2
H40B H -0.0761 0.4960 0.7261 0.046 Uiso 0.50 1 calc PR E 2
C41 C 0.0007(7) 0.6896(2) 0.8499(2) 0.0328(13) Uani 1 1 d . . .
C42 C -0.0467(7) 0.7132(2) 0.8116(2) 0.0318(13) Uani 1 1 d . F .
C43 C -0.0733(8) 0.7615(2) 0.8134(2) 0.0336(12) Uani 1 1 d . . .
C44 C -0.1203(7) 0.7778(2) 0.7690(2) 0.0355(14) Uani 1 1 d . F .
C45 C -0.2092(9) 0.8201(3) 0.7116(3) 0.0493(18) Uani 1 1 d . F .
H45A H -0.1544 0.8435 0.6929 0.059 Uiso 1 1 calc R . .
H45B H -0.3228 0.8265 0.7105 0.059 Uiso 1 1 calc R . .
C46 C -0.1744(8) 0.7705(2) 0.6946(2) 0.0351(14) Uani 1 1 d . . .
H46A H -0.2668 0.7559 0.6796 0.042 Uiso 0.55(4) 1 calc PR F 2
H46 H -0.2772 0.7571 0.6853 0.042 Uiso 0.45(4) 1 calc PR F 1
C47B C -0.028(3) 0.7698(8) 0.6648(7) 0.034(3) Uani 0.55(4) 1 d PD F 2
H47A H 0.0504 0.7918 0.6769 0.041 Uiso 0.55(4) 1 calc PR F 2
H47B H 0.0179 0.7382 0.6649 0.041 Uiso 0.55(4) 1 calc PR F 2
C48B C -0.069(2) 0.7832(7) 0.6185(6) 0.041(2) Uani 0.378(8) 1 d PD F 2
C49B C -0.063(2) 0.8284(6) 0.6030(6) 0.052(3) Uani 0.378(8) 1 d PD F 2
H49B H -0.0344 0.8526 0.6232 0.062 Uiso 0.378(8) 1 calc PR F 2
C50B C -0.097(2) 0.8393(7) 0.5593(6) 0.056(4) Uani 0.378(8) 1 d PD F 2
H50B H -0.0902 0.8706 0.5491 0.067 Uiso 0.378(8) 1 calc PR F 2
C51B C -0.141(3) 0.8039(8) 0.5302(6) 0.077(5) Uani 0.378(8) 1 d PD F 2
H51B H -0.1684 0.8113 0.5001 0.093 Uiso 0.378(8) 1 calc PR F 2
C52B C -0.145(3) 0.7579(8) 0.5445(6) 0.085(5) Uani 0.378(8) 1 d PD F 2
H52B H -0.1720 0.7337 0.5242 0.102 Uiso 0.378(8) 1 calc PR F 2
C53B C -0.110(2) 0.7481(7) 0.5889(5) 0.065(3) Uani 0.378(8) 1 d PD F 2
H53B H -0.1140 0.7168 0.5993 0.078 Uiso 0.378(8) 1 calc PR F 2
C54 C -0.0566(8) 0.7854(2) 0.8541(2) 0.0369(14) Uani 1 1 d . G .
H54 H -0.0746 0.8180 0.8554 0.044 Uiso 1 1 calc R . .
C55 C -0.0133(9) 0.7610(3) 0.8930(2) 0.0426(16) Uani 1 1 d D . .
C56 C 0.0171(7) 0.7123(2) 0.8910(2) 0.0379(14) Uani 1 1 d . G .
H56 H 0.0479 0.6957 0.9172 0.045 Uiso 1 1 calc R . .
C57B C 0.016(3) 0.7902(7) 0.9359(5) 0.048(2) Uiso 0.333(12) 1 d PD G 2
C58B C 0.190(3) 0.7927(12) 0.9470(11) 0.071(4) Uiso 0.333(12) 1 d PD G 2
H58A H 0.2363 0.7617 0.9440 0.107 Uiso 0.333(12) 1 calc PR G 2
H58B H 0.2032 0.8039 0.9779 0.107 Uiso 0.333(12) 1 calc PR G 2
H58C H 0.2414 0.8143 0.9262 0.107 Uiso 0.333(12) 1 calc PR G 2
C59B C -0.036(4) 0.8411(9) 0.9350(11) 0.083(4) Uiso 0.333(12) 1 d PD G 2
H59A H 0.0435 0.8600 0.9199 0.124 Uiso 0.333(12) 1 calc PR G 2
H59B H -0.0504 0.8523 0.9658 0.124 Uiso 0.333(12) 1 calc PR G 2
H59C H -0.1353 0.8436 0.9186 0.124 Uiso 0.333(12) 1 calc PR G 2
C60B C -0.060(3) 0.7589(9) 0.9736(9) 0.061(3) Uiso 0.333(12) 1 d PD G 2
H60A H -0.1723 0.7558 0.9679 0.091 Uiso 0.333(12) 1 calc PR G 2
H60B H -0.0435 0.7734 1.0030 0.091 Uiso 0.333(12) 1 calc PR G 2
H60C H -0.0113 0.7280 0.9732 0.091 Uiso 0.333(12) 1 calc PR G 2
Cl3 Cl 0.18809(17) 0.69283(5) 0.73616(6) 0.0364(3) Uani 1 1 d . F .
Cl4 Cl -0.34164(19) 0.66784(6) 0.76997(6) 0.0400(4) Uani 1 1 d . F .
Ir2 Ir -0.07453(3) 0.680625(7) 0.755664(7) 0.02686(6) Uani 1 1 d . . .
N3 N -0.0023(6) 0.62721(16) 0.79693(17) 0.0289(10) Uani 1 1 d . E .
N4 N -0.1310(6) 0.74674(18) 0.73685(18) 0.0346(12) Uani 1 1 d . F .
O4 O -0.1105(5) 0.64555(15) 0.68874(14) 0.0342(10) Uani 1 1 d D F .
H4A H -0.0348 0.6407 0.6675 0.051 Uiso 1 1 d RD . .
H4B H -0.2029 0.6336 0.6784 0.051 Uiso 1 1 d RD . .
O5 O 0.0838(6) 0.60900(15) 0.86697(14) 0.0367(9) Uani 1 1 d . . .
O6 O -0.1525(6) 0.82162(16) 0.75773(17) 0.0431(11) Uani 1 1 d . . .
C61 C 0.3797(12) 0.7730(3) 0.8112(4) 0.071(3) Uani 1 1 d . . .
H61A H 0.2873 0.7644 0.8295 0.085 Uiso 1 1 calc R . .
H61B H 0.4160 0.7447 0.7954 0.085 Uiso 1 1 calc R . .
Cl5 Cl 0.3249(5) 0.81490(11) 0.77151(12) 0.1085(11) Uani 1 1 d . . .
Cl6 Cl 0.5265(3) 0.79266(11) 0.84646(14) 0.1066(11) Uani 1 1 d . . .
H1A H 0.310(5) 0.6266(18) 0.737(2) 0.05(2) Uiso 1 1 d D . .
H1B H 0.485(5) 0.615(2) 0.750(2) 0.043(19) Uiso 1 1 d D . .
C48A C -0.0872(12) 0.7886(3) 0.6126(3) 0.041(2) Uani 0.622(8) 1 d PGD F 1
C49A C 0.0223(9) 0.8194(4) 0.5950(3) 0.052(3) Uani 0.622(8) 1 d PGD F 1
H49A H 0.1178 0.8247 0.6105 0.062 Uiso 0.622(8) 1 calc PR F 1
C50A C -0.0080(11) 0.8424(3) 0.5548(3) 0.056(4) Uani 0.622(8) 1 d PGD F 1
H50A H 0.0668 0.8634 0.5428 0.067 Uiso 0.622(8) 1 calc PR F 1
C51A C -0.1478(13) 0.8346(4) 0.5322(3) 0.077(5) Uani 0.622(8) 1 d PGD F 1
H51A H -0.1685 0.8503 0.5047 0.093 Uiso 0.622(8) 1 calc PR F 1
C52A C -0.2573(10) 0.8038(4) 0.5498(3) 0.085(5) Uani 0.622(8) 1 d PGD F 1
H52A H -0.3528 0.7985 0.5343 0.102 Uiso 0.622(8) 1 calc PR F 1
C53A C -0.2270(11) 0.7808(4) 0.5900(3) 0.065(3) Uani 0.622(8) 1 d PGD F 1
H53A H -0.3018 0.7598 0.6020 0.078 Uiso 0.622(8) 1 calc PR F 1
C47A C -0.059(4) 0.7620(9) 0.6542(9) 0.034(3) Uani 0.45(4) 1 d PD F 1
H47C H 0.0480 0.7690 0.6647 0.041 Uiso 0.45(4) 1 calc PR F 1
H47D H -0.0625 0.7284 0.6466 0.041 Uiso 0.45(4) 1 calc PR F 1
C57A C -0.0053(15) 0.7858(4) 0.9391(3) 0.048(2) Uiso 0.667(12) 1 d PD G 1
C58A C 0.1374(18) 0.8171(6) 0.9385(5) 0.071(4) Uiso 0.667(12) 1 d PD G 1
H58D H 0.2309 0.7983 0.9328 0.107 Uiso 0.667(12) 1 calc PR G 1
H58E H 0.1475 0.8328 0.9676 0.107 Uiso 0.667(12) 1 calc PR G 1
H58F H 0.1260 0.8404 0.9146 0.107 Uiso 0.667(12) 1 calc PR G 1
C59A C -0.149(2) 0.8161(6) 0.9460(6) 0.083(4) Uiso 0.667(12) 1 d PD G 1
H59D H -0.1434 0.8431 0.9259 0.124 Uiso 0.667(12) 1 calc PR G 1
H59E H -0.1522 0.8268 0.9773 0.124 Uiso 0.667(12) 1 calc PR G 1
H59F H -0.2429 0.7980 0.9393 0.124 Uiso 0.667(12) 1 calc PR G 1
C60A C 0.0176(19) 0.7520(5) 0.9799(5) 0.061(3) Uiso 0.667(12) 1 d PD G 1
H60D H -0.0784 0.7341 0.9847 0.091 Uiso 0.667(12) 1 calc PR G 1
H60E H 0.0413 0.7701 1.0070 0.091 Uiso 0.667(12) 1 calc PR G 1
H60F H 0.1043 0.7307 0.9736 0.091 Uiso 0.667(12) 1 calc PR G 1
Cl1S Cl 0.0002(6) 0.4474(2) 0.6216(3) 0.150(3) Uani 0.693(5) 1 d PD . 1
C1S C -0.2056(11) 0.4520(4) 0.6198(6) 0.082(5) Uani 0.693(5) 1 d PD . 1
H1SA H -0.2410 0.4531 0.5881 0.099 Uiso 0.693(5) 1 calc PR . 1
H1SB H -0.2390 0.4812 0.6347 0.099 Uiso 0.693(5) 1 calc PR . 1
Cl2S Cl -0.2909(6) 0.40354(17) 0.64731(16) 0.0848(12) Uani 0.693(5) 1 d PD . 1
Cl4S Cl 0.995(3) 0.6428(6) 0.5564(6) 0.184(5) Uani 0.398(7) 1 d PD . 1
C2S C 0.950(7) 0.5820(9) 0.5604(9) 0.212(18) Uani 0.398(7) 1 d PD . 1
H2SA H 1.0465 0.5645 0.5673 0.254 Uiso 0.398(7) 1 calc PR . 1
H2SB H 0.8752 0.5769 0.5854 0.254 Uiso 0.398(7) 1 calc PR . 1
Cl3S Cl 0.8671(19) 0.5602(8) 0.5093(5) 0.172(5) Uani 0.398(7) 1 d PD . 1

loop_
_atom_site_aniso_label
_atom_site_aniso_U_11
_atom_site_aniso_U_22
_atom_site_aniso_U_33
_atom_site_aniso_U_23
_atom_site_aniso_U_13
_atom_site_aniso_U_12
C1 0.042(3) 0.035(3) 0.027(3) 0.001(3) 0.001(3) -0.006(3)
C2 0.074(5) 0.030(3) 0.064(5) 0.004(3) 0.026(5) -0.007(4)
C3 0.055(4) 0.020(3) 0.034(3) 0.006(2) -0.001(3) -0.007(3)
C4 0.064(5) 0.032(4) 0.036(3) 0.002(3) -0.007(3) 0.000(3)
C11 0.034(3) 0.032(3) 0.031(3) -0.001(2) -0.001(2) -0.002(2)
C12 0.028(3) 0.023(3) 0.032(3) -0.005(2) -0.002(3) -0.001(2)
C13 0.034(3) 0.025(3) 0.031(3) -0.003(2) 0.000(2) 0.002(3)
C14 0.037(3) 0.024(3) 0.033(3) 0.004(2) 0.004(2) 0.000(2)
C15 0.062(5) 0.031(4) 0.040(4) 0.003(3) 0.008(3) -0.005(3)
C16 0.036(3) 0.025(3) 0.037(3) 0.002(3) 0.003(3) 0.002(2)
C17 0.037(4) 0.047(4) 0.034(3) 0.008(3) -0.001(3) -0.005(3)
C18 0.044(3) 0.046(4) 0.034(3) 0.005(3) -0.005(3) 0.011(3)
C23 0.078(6) 0.064(6) 0.038(4) 0.007(4) 0.007(4) -0.006(4)
C22 0.116(9) 0.090(8) 0.048(5) 0.027(5) 0.004(6) -0.015(7)
C21 0.096(8) 0.134(11) 0.036(5) 0.013(6) 0.010(5) 0.011(8)
C20 0.048(6) 0.177(13) 0.048(5) -0.028(7) -0.002(4) 0.006(7)
C19 0.037(4) 0.095(7) 0.050(5) -0.008(5) 0.000(3) 0.000(4)
C24 0.045(3) 0.022(3) 0.035(3) -0.006(2) -0.003(3) 0.002(3)
C25 0.044(4) 0.039(3) 0.029(3) -0.009(3) 0.003(3) 0.005(3)
C26 0.048(4) 0.035(3) 0.030(3) 0.001(3) 0.002(3) 0.006(3)
C27 0.082(5) 0.033(3) 0.030(3) -0.011(3) 0.001(3) 0.015(4)
C28 0.089(7) 0.061(6) 0.057(5) -0.016(4) -0.002(5) -0.030(5)
C29 0.076(6) 0.060(5) 0.042(4) -0.007(4) 0.013(4) 0.001(4)
C30 0.145(11) 0.074(6) 0.039(4) -0.014(4) 0.010(5) 0.060(7)
Cl1 0.0311(7) 0.0309(8) 0.0471(9) -0.0057(6) -0.0046(6) -0.0004(6)
Cl2 0.0290(7) 0.0337(8) 0.0567(10) -0.0109(7) -0.0034(6) 0.0050(6)
Ir1 0.02873(10) 0.02004(10) 0.02850(10) -0.00164(8) -0.00039(9) -0.00028(9)
N1 0.039(3) 0.022(3) 0.038(3) -0.001(2) 0.000(2) -0.001(2)
N2 0.036(3) 0.025(3) 0.032(3) 0.002(2) 0.004(2) 0.001(2)
O1 0.036(2) 0.027(2) 0.043(2) -0.0112(18) -0.003(2) -0.0016(19)
O2 0.073(4) 0.035(3) 0.045(3) 0.006(2) 0.018(3) -0.006(2)
O3 0.066(3) 0.021(2) 0.037(2) -0.0015(18) 0.011(2) -0.008(2)
Cl1T 0.062(2) 0.127(4) 0.262(8) -0.046(5) -0.014(4) -0.006(3)
C1T 0.069(10) 0.057(11) 0.120(12) -0.038(10) 0.029(9) -0.008(7)
Cl2T 0.073(3) 0.081(3) 0.100(3) 0.010(2) -0.004(2) 0.007(2)
C1F 0.057(5) 0.117(9) 0.065(5) 0.027(6) -0.003(5) 0.019(6)
Cl7 0.0431(14) 0.199(4) 0.180(4) 0.084(3) 0.0047(19) 0.004(2)
Cl8 0.094(2) 0.143(3) 0.156(4) 0.068(3) -0.003(2) 0.031(2)
C2T 0.25(4) 0.23(3) 0.16(3) 0.09(2) 0.00(3) -0.15(3)
Cl3T 0.144(6) 0.272(14) 0.100(5) 0.009(6) -0.015(4) -0.104(9)
Cl4T 0.234(11) 0.184(10) 0.136(8) 0.043(6) -0.086(8) -0.071(10)
C31 0.026(3) 0.025(3) 0.042(3) -0.001(2) -0.002(2) -0.002(2)
C32 0.036(3) 0.036(4) 0.044(4) -0.002(3) -0.004(3) 0.003(3)
C33 0.033(3) 0.017(3) 0.043(3) -0.003(2) 0.000(2) 0.002(2)
C34 0.029(3) 0.027(3) 0.049(4) 0.003(3) -0.004(2) 0.004(2)
C41 0.024(3) 0.032(3) 0.043(3) -0.004(3) 0.001(2) -0.002(2)
C42 0.026(3) 0.031(3) 0.038(3) -0.008(2) 0.004(2) -0.007(2)
C43 0.030(3) 0.031(3) 0.040(3) -0.006(2) 0.003(3) 0.003(3)
C44 0.033(3) 0.027(3) 0.046(4) -0.006(3) -0.003(3) 0.006(2)
C45 0.053(4) 0.034(4) 0.061(5) -0.007(3) -0.018(3) 0.014(3)
C46 0.039(3) 0.028(3) 0.039(3) 0.003(3) -0.005(3) 0.004(3)
C47B 0.032(11) 0.026(7) 0.043(9) 0.003(7) -0.001(6) -0.005(5)
C48B 0.047(4) 0.034(4) 0.040(4) 0.002(3) 0.008(4) -0.004(4)
C49B 0.061(8) 0.041(6) 0.054(6) 0.007(5) -0.011(6) -0.009(6)
C50B 0.084(12) 0.045(5) 0.039(5) 0.013(4) -0.002(8) -0.008(8)
C51B 0.103(10) 0.095(13) 0.033(5) 0.005(8) 0.011(6) 0.045(11)
C52B 0.107(13) 0.094(12) 0.055(8) -0.008(8) -0.012(8) -0.020(9)
C53B 0.077(9) 0.085(10) 0.034(5) 0.004(6) 0.005(6) -0.023(7)
C54 0.041(4) 0.026(3) 0.044(3) -0.011(3) 0.008(3) 0.001(3)
C55 0.043(4) 0.042(4) 0.043(4) -0.017(3) -0.003(3) -0.002(3)
C56 0.030(3) 0.044(4) 0.040(3) -0.011(3) -0.002(3) -0.001(3)
Cl3 0.0314(7) 0.0281(8) 0.0498(9) -0.0024(6) 0.0051(6) -0.0014(6)
Cl4 0.0298(7) 0.0392(9) 0.0509(9) -0.0151(7) 0.0043(6) -0.0035(6)
Ir2 0.02860(10) 0.01908(10) 0.03290(11) -0.00321(8) 0.00033(9) 0.00080(9)
N3 0.027(2) 0.021(2) 0.038(3) -0.002(2) 0.002(2) 0.001(2)
N4 0.037(3) 0.025(3) 0.042(3) -0.005(2) -0.001(2) 0.003(2)
O4 0.034(2) 0.031(2) 0.037(2) -0.0026(17) 0.0032(18) -0.0020(18)
O5 0.040(2) 0.031(2) 0.039(2) 0.0016(17) -0.010(2) 0.002(2)
O6 0.053(3) 0.023(2) 0.054(3) -0.010(2) -0.005(2) 0.0080(19)
C61 0.081(7) 0.042(5) 0.090(7) -0.004(4) -0.010(5) -0.003(4)
Cl5 0.159(3) 0.0616(17) 0.105(2) 0.0194(16) -0.029(2) -0.0123(19)
Cl6 0.0683(16) 0.083(2) 0.169(3) -0.005(2) -0.0441(19) -0.0033(14)
C48A 0.047(4) 0.034(4) 0.040(4) 0.002(3) 0.008(4) -0.004(4)
C49A 0.061(8) 0.041(6) 0.054(6) 0.007(5) -0.011(6) -0.009(6)
C50A 0.084(12) 0.045(5) 0.039(5) 0.013(4) -0.002(8) -0.008(8)
C51A 0.103(10) 0.095(13) 0.033(5) 0.005(8) 0.011(6) 0.045(11)
C52A 0.107(13) 0.094(12) 0.055(8) -0.008(8) -0.012(8) -0.020(9)
C53A 0.077(9) 0.085(10) 0.034(5) 0.004(6) 0.005(6) -0.023(7)
C47A 0.032(11) 0.026(7) 0.043(9) 0.003(7) -0.001(6) -0.005(5)
Cl1S 0.062(2) 0.127(4) 0.262(8) -0.046(5) -0.014(4) -0.006(3)
C1S 0.069(10) 0.057(11) 0.120(12) -0.038(10) 0.029(9) -0.008(7)
Cl2S 0.073(3) 0.081(3) 0.100(3) 0.010(2) -0.004(2) 0.007(2)
Cl4S 0.234(11) 0.184(10) 0.136(8) 0.043(6) -0.086(8) -0.071(10)
C2S 0.25(4) 0.23(3) 0.16(3) 0.09(2) 0.00(3) -0.15(3)
Cl3S 0.144(6) 0.272(14) 0.100(5) 0.009(6) -0.015(4) -0.104(9)

loop_
_atom_type_symbol
_atom_type_description
_atom_type_scat_dispersion_real
_atom_type_scat_dispersion_imag
_atom_type_scat_source
C C 0.0033 0.0016 'International Tables Vol C Tables 4.2.6.8 and 6.1.1.4'
H H 0.0000 0.0000 'International Tables Vol C Tables 4.2.6.8 and 6.1.1.4'
Cl Cl 0.1484 0.1585 'International Tables Vol C Tables 4.2.6.8 and 6.1.1.4'
Ir Ir -1.4442 7.9887 'International Tables Vol C Tables 4.2.6.8 and 6.1.1.4'
N N 0.0061 0.0033 'International Tables Vol C Tables 4.2.6.8 and 6.1.1.4'
O O 0.0106 0.0060 'International Tables Vol C Tables 4.2.6.8 and 6.1.1.4'

loop_
_geom_angle_atom_site_label_1
_geom_angle_atom_site_label_2
_geom_angle_atom_site_label_3
_geom_angle
_geom_angle_site_symmetry_3
N1 C1 C11 120.0(6) .
N1 C1 O2 117.7(6) .
O2 C1 C11 122.2(6) .
H2A C2 H2B 109.0 .
C3 C2 H2A 111.1 .
C3 C2 H2B 111.1 .
O2 C2 H2A 111.1 .
O2 C2 H2B 111.1 .
O2 C2 C3 103.5(6) .
C2 C3 H3 113(4) .
C2 C3 C4 115.5(6) .
C4 C3 H3 117(4) .
N1 C3 C2 102.0(5) .
N1 C3 H3 95(4) .
N1 C3 C4 110.6(6) .
C3 C4 H4BC 108.1 .
C3 C4 H4BD 108.1 .
C3 C4 H4AA 110.0 .
C3 C4 H4AB 110.0 .
C3 C4 C5B 116.6(12) .
C3 C4 C5A 108.4(12) .
H4BC C4 H4BD 107.3 .
H4BC C4 H4AA 1.9 .
H4BC C4 H4AB 109.4 .
H4BD C4 H4AA 106.4 .
H4BD C4 H4AB 3.8 .
H4AA C4 H4AB 108.4 .
C5B C4 H4BC 108.1 .
C5B C4 H4BD 108.1 .
C5B C4 H4AA 107.1 .
C5B C4 H4AB 104.3 .
C5B C4 C5A 8.4(19) .
C5A C4 H4BC 110.8 .
C5A C4 H4BD 113.9 .
C5A C4 H4AA 110.0 .
C5A C4 H4AB 110.0 .
C6B C5B C4 117.8(13) .
C10B C5B C4 119.0(14) .
C10B C5B C6B 123.2(13) .
C5B C6B H6B 122.6 .
C7B C6B C5B 114.8(14) .
C7B C6B H6B 122.6 .
C6B C7B H7B 118.8 .
C8B C7B C6B 122.5(18) .
C8B C7B H7B 118.8 .
C7B C8B H8B 118.3 .
C7B C8B C9B 123.5(18) .
C9B C8B H8B 118.3 .
C8B C9B H9B 121.3 .
C8B C9B C10B 117.4(15) .
C10B C9B H9B 121.3 .
C5B C10B C9B 118.0(15) .
C5B C10B H10B 121.0 .
C9B C10B H10B 121.0 .
C6A C5A C4 121.5(12) .
C10A C5A C4 120.8(13) .
C10A C5A C6A 117.7(12) .
C5A C6A H6A 119.6 .
C7A C6A C5A 120.8(14) .
C7A C6A H6A 119.6 .
C6A C7A H7A 119.8 .
C8A C7A C6A 120.4(17) .
C8A C7A H7A 119.8 .
C7A C8A H8A 118.8 .
C7A C8A C9A 122.4(18) .
C9A C8A H8A 118.8 .
C8A C9A H9A 120.1 .
C8A C9A C10A 119.8(16) .
C10A C9A H9A 120.1 .
C5A C10A C9A 118.3(15) .
C5A C10A H10A 120.8 .
C9A C10A H10A 120.8 .
C12 C11 C1 108.1(5) .
C26 C11 C1 132.4(6) .
C26 C11 C12 119.5(6) .
C11 C12 Ir1 120.0(4) .
C13 C12 C11 119.9(5) .
C13 C12 Ir1 120.1(4) .
C12 C13 C14 108.6(5) .
C24 C13 C12 121.3(6) .
C24 C13 C14 130.0(6) .
N2 C14 C13 117.4(5) .
N2 C14 O3 118.8(5) .
O3 C14 C13 123.8(5) .
H15A C15 H15B 108.9 .
C16 C15 H15A 110.9 .
C16 C15 H15B 110.9 .
O3 C15 H15A 110.9 .
O3 C15 H15B 110.9 .
O3 C15 C16 104.5(5) .
C15 C16 H16 109.6 .
C17 C16 C15 114.8(6) .
C17 C16 H16 109.6 .
N2 C16 C15 102.8(5) .
N2 C16 H16 109.6 .
N2 C16 C17 110.3(5) .
C16 C17 H17A 108.3 .
C16 C17 H17B 108.3 .
C16 C17 C18 115.8(6) .
H17A C17 H17B 107.4 .
C18 C17 H17A 108.3 .
C18 C17 H17B 108.3 .
C23 C18 C17 122.6(6) .
C19 C18 C17 120.0(7) .
C19 C18 C23 117.3(7) .
C18 C23 H23 119.8 .
C18 C23 C22 120.3(9) .
C22 C23 H23 119.8 .
C23 C22 H22 120.4 .
C21 C22 C23 119.3(10) .
C21 C22 H22 120.4 .
C22 C21 H21 119.3 .
C20 C21 C22 121.4(9) .
C20 C21 H21 119.3 .
C21 C20 H20 120.3 .
C21 C20 C19 119.4(10) .
C19 C20 H20 120.3 .
C18 C19 C20 122.1(10) .
C18 C19 H19 119.0 .
C20 C19 H19 119.0 .
C13 C24 H24 120.2 .
C13 C24 C25 119.6(6) .
C25 C24 H24 120.2 .
C24 C25 C26 119.0(5) .
C24 C25 C27 119.9(6) .
C26 C25 C27 121.1(6) .
C11 C26 C25 120.7(6) .
C11 C26 H26 119.6 .
C25 C26 H26 119.6 .
C25 C27 C28 109.0(7) .
C25 C27 C29 113.8(6) .
C28 C27 C29 108.3(7) .
C30 C27 C25 109.5(6) .
C30 C27 C28 108.2(8) .
C30 C27 C29 107.9(7) .
C27 C28 H28A 109.5 .
C27 C28 H28B 109.5 .
C27 C28 H28C 109.5 .
C27 C29 H29A 109.5 .
C27 C29 H29B 109.5 .
C27 C29 H29C 109.5 .
H29A C29 H29B 109.5 .
H29A C29 H29C 109.5 .
H29B C29 H29C 109.5 .
C27 C30 H30A 109.5 .
C27 C30 H30B 109.5 .
C27 C30 H30C 109.5 .
H30A C30 H30B 109.5 .
H30A C30 H30C 109.5 .
H30B C30 H30C 109.5 .
C12 Ir1 Cl1 91.5(2) .
C12 Ir1 Cl2 92.6(2) .
C12 Ir1 N1 79.0(2) .
C12 Ir1 N2 78.9(2) .
C12 Ir1 O1 177.6(2) .
Cl1 Ir1 Cl2 175.70(6) .
N1 Ir1 Cl1 87.48(16) .
N1 Ir1 Cl2 94.78(16) .
N1 Ir1 O1 103.42(18) .
N2 Ir1 Cl1 91.34(15) .
N2 Ir1 Cl2 87.94(15) .
N2 Ir1 N1 157.8(2) .
N2 Ir1 O1 98.71(18) .
O1 Ir1 Cl1 88.15(13) .
O1 Ir1 Cl2 87.76(13) .
C1 N1 C3 106.9(5) .
C1 N1 Ir1 112.6(4) .
C3 N1 Ir1 140.3(4) .
C14 N2 C16 106.9(5) .
C14 N2 Ir1 114.9(4) .
C16 N2 Ir1 138.0(4) .
Ir1 O1 H1A 117(4) .
Ir1 O1 H1B 123(4) .
H1A O1 H1B 108(4) .
C1 O2 C2 103.4(5) .
C14 O3 C15 105.8(5) .
C1T Cl1T Cl3T 91.5(11) 1_455
Cl1T C1T H1TA 109.0 .
Cl1T C1T H1TB 109.0 .
Cl1T C1T Cl2T 113.0(15) .
H1TA C1T H1TB 107.8 .
Cl2T C1T H1TA 109.0 .
Cl2T C1T H1TB 109.0 .
H1FA C1F H1FB 107.7 .
Cl7 C1F H1FA 108.9 .
Cl7 C1F H1FB 108.9 .
Cl7 C1F Cl8 113.3(7) .
Cl8 C1F H1FA 108.9 .
Cl8 C1F H1FB 108.9 .
H2TA C2T H2TB 108.7 .
Cl3T C2T H2TA 110.3 .
Cl3T C2T H2TB 110.6 .
Cl3T C2T Cl4T 106.2(12) .
Cl4T C2T H2TA 110.4 .
Cl4T C2T H2TB 110.6 .
C2T Cl3T Cl1T 151.8(12) 1_655
N3 C31 C41 117.8(6) .
N3 C31 O5 117.5(5) .
O5 C31 C41 124.7(6) .
H32A C32 H32B 108.9 .
C33 C32 H32A 110.8 .
C33 C32 H32B 110.8 .
O5 C32 H32A 110.8 .
O5 C32 H32B 110.8 .
O5 C32 C33 104.6(5) .
C32 C33 H33 111.0 .
C34 C33 C32 114.5(5) .
C34 C33 H33 111.0 .
N3 C33 C32 100.7(5) .
N3 C33 H33 111.0 .
N3 C33 C34 108.3(5) .
C33 C34 H34A 108.3 .
C33 C34 H34B 108.3 .
C33 C34 H34C 109.2 .
C33 C34 H34D 109.2 .
C33 C34 C35A 116.0(8) .
C33 C34 C35B 111.9(8) .
H34A C34 H34B 107.4 .
H34A C34 H34C 8.2 .
H34A C34 H34D 115.4 .
H34B C34 H34C 99.6 .
H34B C34 H34D 9.8 .
H34C C34 H34D 107.9 .
C35A C34 H34A 108.3 .
C35A C34 H34B 108.3 .
C35A C34 H34C 114.0 .
C35A C34 H34D 99.7 .
C35B C34 H34A 102.7 .
C35B C34 H34B 117.8 .
C35B C34 H34C 109.2 .
C35B C34 H34D 109.2 .
C35B C34 C35A 9.6(8) .
C36A C35A C34 123.3(11) .
C36A C35A C40A 118.7(12) .
C40A C35A C34 118.0(10) .
C35A C36A H36A 118.9 .
C35A C36A C37A 122.3(13) .
C37A C36A H36A 118.9 .
C36A C37A H37A 120.5 .
C38A C37A C36A 119.0(13) .
C38A C37A H37A 120.5 .
C37A C38A H38A 119.1 .
C37A C38A C39A 121.8(12) .
C39A C38A H38A 119.1 .
C38A C39A H39A 121.2 .
C38A C39A C40A 117.6(11) .
C40A C39A H39A 121.2 .
C35A C40A C39A 120.5(12) .
C35A C40A H40A 119.8 .
C39A C40A H40A 119.8 .
C36B C35B C34 119.3(10) .
C36B C35B C40B 119.3(11) .
C40B C35B C34 121.3(10) .
C35B C36B H36B 118.5 .
C35B C36B C37B 123.0(13) .
C37B C36B H36B 118.5 .
C36B C37B H37B 121.1 .
C38B C37B C36B 117.8(13) .
C38B C37B H37B 121.1 .
C37B C38B H38B 120.3 .
C39B C38B C37B 119.3(12) .
C39B C38B H38B 120.3 .
C38B C39B H39B 118.5 .
C38B C39B C40B 123.0(11) .
C40B C39B H39B 118.5 .
C35B C40B C39B 117.5(11) .
C35B C40B H40B 121.3 .
C39B C40B H40B 121.3 .
C42 C41 C31 109.0(5) .
C42 C41 C56 121.5(6) .
C56 C41 C31 129.4(6) .
C41 C42 C43 119.8(6) .
C41 C42 Ir2 120.7(5) .
C43 C42 Ir2 119.5(5) .
C42 C43 C44 109.0(5) .
C54 C43 C42 120.0(6) .
C54 C43 C44 131.0(6) .
N4 C44 C43 117.5(6) .
N4 C44 O6 116.5(6) .
O6 C44 C43 126.0(6) .
H45A C45 H45B 108.7 .
C46 C45 H45A 110.6 .
C46 C45 H45B 110.6 .
O6 C45 H45A 110.6 .
O6 C45 H45B 110.6 .
O6 C45 C46 105.9(5) .
C45 C46 H46A 112.5 .
C45 C46 H46 106.2 .
C45 C46 C47A 121.0(10) .
H46A C46 H46 11.0 .
C47B C46 C45 111.1(11) .
C47B C46 H46A 112.5 .
C47B C46 H46 123.5 .
C47B C46 C47A 17.3(9) .
N4 C46 C45 101.4(5) .
N4 C46 H46A 112.5 .
N4 C46 H46 106.2 .
N4 C46 C47B 106.2(9) .
N4 C46 C47A 114.8(11) .
C47A C46 H46A 95.2 .
C47A C46 H46 106.2 .
C46 C47B H47A 109.7 .
C46 C47B H47B 109.7 .
H47A C47B H47B 108.2 .
C48B C47B C46 110.0(19) .
C48B C47B H47A 109.7 .
C48B C47B H47B 109.7 .
C49B C48B C47B 123.3(18) .
C49B C48B C53B 118.9(16) .
C53B C48B C47B 117.7(17) .
C48B C49B H49B 119.2 .
C50B C49B C48B 121.7(16) .
C50B C49B H49B 119.2 .
C49B C50B H50B 120.6 .
C49B C50B C51B 118.9(16) .
C51B C50B H50B 120.6 .
C50B C51B H51B 119.6 .
C50B C51B C52B 120.9(17) .
C52B C51B H51B 119.6 .
C51B C52B H52B 120.6 .
C53B C52B C51B 118.7(17) .
C53B C52B H52B 120.7 .
C48B C53B C52B 120.9(17) .
C48B C53B H53B 119.5 .
C52B C53B H53B 119.5 .
C43 C54 H54 120.2 .
C43 C54 C55 119.7(6) .
C55 C54 H54 120.2 .
C54 C55 C56 120.4(6) .
C54 C55 C57B 116.8(10) .
C54 C55 C57A 120.8(7) .
C56 C55 C57B 122.5(10) .
C56 C55 C57A 118.8(8) .
C57A C55 C57B 9.0(11) .
C41 C56 C55 118.5(6) .
C41 C56 H56 120.7 .
C55 C56 H56 120.7 .
C55 C57B C60B 102.1(15) .
C58B C57B C55 111.3(18) .
C58B C57B C59B 104.1(18) .
C58B C57B C60B 106.0(17) .
C59B C57B C55 117.1(19) .
C59B C57B C60B 115.9(18) .
C57B C58B H58A 109.5 .
C57B C58B H58B 109.5 .
C57B C58B H58C 109.5 .
H58A C58B H58B 109.5 .
H58A C58B H58C 109.5 .
H58B C58B H58C 109.5 .
C57B C59B H59A 109.5 .
C57B C59B H59B 109.5 .
C57B C59B H59C 109.5 .
H59A C59B H59B 109.5 .
H59A C59B H59C 109.5 .
H59B C59B H59C 109.5 .
C57B C60B H60A 109.5 .
C57B C60B H60B 109.5 .
C57B C60B H60C 109.5 .
H60A C60B H60B 109.5 .
H60A C60B H60C 109.5 .
H60B C60B H60C 109.5 .
C42 Ir2 Cl3 91.27(17) .
C42 Ir2 Cl4 92.30(17) .
C42 Ir2 N3 79.0(2) .
C42 Ir2 N4 79.3(2) .
C42 Ir2 O4 177.4(2) .
Cl3 Ir2 Cl4 176.10(6) .
N3 Ir2 Cl3 88.33(14) .
N3 Ir2 Cl4 93.89(15) .
N3 Ir2 O4 103.56(18) .
N4 Ir2 Cl3 91.14(15) .
N4 Ir2 Cl4 87.98(16) .
N4 Ir2 N3 158.3(2) .
N4 Ir2 O4 98.15(19) .
O4 Ir2 Cl3 88.81(12) .
O4 Ir2 Cl4 87.56(12) .
C31 N3 C33 106.6(5) .
C31 N3 Ir2 113.4(4) .
C33 N3 Ir2 139.9(4) .
C44 N4 C46 108.8(5) .
C44 N4 Ir2 114.7(4) .
C46 N4 Ir2 136.4(4) .
Ir2 O4 H4A 125.6 .
Ir2 O4 H4B 125.6 .
H4A O4 H4B 108.7 .
C31 O5 C32 104.2(5) .
C44 O6 C45 106.1(5) .
H61A C61 H61B 107.9 .
Cl5 C61 H61A 109.2 .
Cl5 C61 H61B 109.1 .
Cl6 C61 H61A 109.2 .
Cl6 C61 H61B 109.1 .
Cl6 C61 Cl5 112.3(5) .
C49A C48A C53A 120.0 .
C49A C48A C47A 122.4(14) .
C53A C48A C47A 117.5(14) .
C48A C49A H49A 120.0 .
C48A C49A C50A 120.0 .
C50A C49A H49A 120.0 .
C49A C50A H50A 120.0 .
C51A C50A C49A 120.0 .
C51A C50A H50A 120.0 .
C50A C51A H51A 120.0 .
C50A C51A C52A 120.0 .
C52A C51A H51A 120.0 .
C51A C52A H52A 120.0 .
C51A C52A C53A 120.0 .
C53A C52A H52A 120.0 .
C48A C53A H53A 120.0 .
C52A C53A C48A 120.0 .
C52A C53A H53A 120.0 .
C46 C47A H47C 108.0 .
C46 C47A H47D 108.0 .
C48A C47A C46 117(2) .
C48A C47A H47C 108.0 .
C48A C47A H47D 108.0 .
H47C C47A H47D 107.2 .
C55 C57A C60A 114.0(10) .
C58A C57A C55 107.3(10) .
C58A C57A C59A 108.2(12) .
C58A C57A C60A 106.0(11) .
C59A C57A C55 110.4(10) .
C59A C57A C60A 110.6(11) .
Cl1S C1S H1SA 109.7 .
Cl1S C1S H1SB 109.7 .
Cl1S C1S Cl2S 109.7(10) .
H1SA C1S H1SB 108.2 .
Cl2S C1S H1SA 109.7 .
Cl2S C1S H1SB 109.7 .
Cl4S C2S H2SA 109.3 .
Cl4S C2S H2SB 109.3 .
H2SA C2S H2SB 107.9 .
Cl3S C2S Cl4S 111.7(16) .
Cl3S C2S H2SA 109.3 .
Cl3S C2S H2SB 109.3 .

loop_
_geom_bond_atom_site_label_1
_geom_bond_atom_site_label_2
_geom_bond_distance
_geom_bond_site_symmetry_2
C1 C11 1.442(9) .
C1 N1 1.295(8) .
C1 O2 1.361(8) .
C2 H2A 0.9900 .
C2 H2B 0.9900 .
C2 C3 1.529(10) .
C2 O2 1.490(9) .
C3 H3 1.01(7) .
C3 C4 1.529(11) .
C3 N1 1.486(8) .
C4 H4BC 0.9900 .
C4 H4BD 0.9900 .
C4 H4AA 0.9900 .
C4 H4AB 0.9900 .
C4 C5B 1.532(12) .
C4 C5A 1.537(12) .
C5B C6B 1.411(16) .
C5B C10B 1.358(15) .
C6B H6B 0.9500 .
C6B C7B 1.40(2) .
C7B H7B 0.9500 .
C7B C8B 1.27(2) .
C8B H8B 0.9500 .
C8B C9B 1.394(18) .
C9B H9B 0.9500 .
C9B C10B 1.399(16) .
C10B H10B 0.9500 .
C5A C6A 1.432(17) .
C5A C10A 1.391(15) .
C6A H6A 0.9500 .
C6A C7A 1.393(19) .
C7A H7A 0.9500 .
C7A C8A 1.26(2) .
C8A H8A 0.9500 .
C8A C9A 1.407(18) .
C9A H9A 0.9500 .
C9A C10A 1.405(16) .
C10A H10A 0.9500 .
C11 C12 1.399(8) .
C11 C26 1.387(9) .
C12 C13 1.386(8) .
C12 Ir1 1.924(5) .
C13 C14 1.471(8) .
C13 C24 1.381(8) .
C14 N2 1.296(8) .
C14 O3 1.333(7) .
C15 H15A 0.9900 .
C15 H15B 0.9900 .
C15 C16 1.545(9) .
C15 O3 1.477(8) .
C16 H16 1.0000 .
C16 C17 1.510(9) .
C16 N2 1.501(8) .
C17 H17A 0.9900 .
C17 H17B 0.9900 .
C17 C18 1.531(9) .
C18 C23 1.373(11) .
C18 C19 1.366(11) .
C23 H23 0.9500 .
C23 C22 1.424(11) .
C22 H22 0.9500 .
C22 C21 1.347(16) .
C21 H21 0.9500 .
C21 C20 1.330(17) .
C20 H20 0.9500 .
C20 C19 1.397(13) .
C19 H19 0.9500 .
C24 H24 0.9500 .
C24 C25 1.407(9) .
C25 C26 1.411(9) .
C25 C27 1.541(9) .
C26 H26 0.9500 .
C27 C28 1.548(13) .
C27 C29 1.560(11) .
C27 C30 1.530(11) .
C28 H28A 0.9800 .
C28 H28B 0.9800 .
C28 H28C 0.9800 .
C29 H29A 0.9800 .
C29 H29B 0.9800 .
C29 H29C 0.9800 .
C30 H30A 0.9800 .
C30 H30B 0.9800 .
C30 H30C 0.9800 .
Cl1 Ir1 2.3476(15) .
Cl2 Ir1 2.3494(16) .
Ir1 N1 2.061(5) .
Ir1 N2 2.032(5) .
Ir1 O1 2.255(4) .
O1 H1A 0.988(19) .
O1 H1B 0.98(2) .
Cl1T C1T 1.770(10) .
Cl1T Cl3T 2.33(2) 1_455
C1T H1TA 0.9900 .
C1T H1TB 0.9900 .
C1T Cl2T 1.771(10) .
C1F H1FA 0.9900 .
C1F H1FB 0.9900 .
C1F Cl7 1.703(11) .
C1F Cl8 1.733(11) .
C2T H2TA 0.9900 .
C2T H2TB 0.9900 .
C2T Cl3T 1.786(11) .
C2T Cl4T 1.787(11) .
Cl3T Cl1T 2.33(2) 1_655
C31 C41 1.461(9) .
C31 N3 1.324(8) .
C31 O5 1.330(7) .
C32 H32A 0.9900 .
C32 H32B 0.9900 .
C32 C33 1.537(9) .
C32 O5 1.473(8) .
C33 H33 1.0000 .
C33 C34 1.505(9) .
C33 N3 1.491(7) .
C34 H34A 0.9900 .
C34 H34B 0.9900 .
C34 H34C 0.9900 .
C34 H34D 0.9900 .
C34 C35A 1.525(15) .
C34 C35B 1.520(15) .
C35A C36A 1.364(13) .
C35A C40A 1.394(13) .
C36A H36A 0.9500 .
C36A C37A 1.377(14) .
C37A H37A 0.9500 .
C37A C38A 1.372(16) .
C38A H38A 0.9500 .
C38A C39A 1.388(16) .
C39A H39A 0.9500 .
C39A C40A 1.419(14) .
C40A H40A 0.9500 .
C35B C36B 1.369(13) .
C35B C40B 1.390(13) .
C36B H36B 0.9500 .
C36B C37B 1.395(14) .
C37B H37B 0.9500 .
C37B C38B 1.379(16) .
C38B H38B 0.9500 .
C38B C39B 1.377(15) .
C39B H39B 0.9500 .
C39B C40B 1.392(13) .
C40B H40B 0.9500 .
C41 C42 1.386(9) .
C41 C56 1.392(9) .
C42 C43 1.408(9) .
C42 Ir2 1.922(6) .
C43 C44 1.457(9) .
C43 C54 1.399(8) .
C44 N4 1.309(8) .
C44 O6 1.330(8) .
C45 H45A 0.9900 .
C45 H45B 0.9900 .
C45 C46 1.538(9) .
C45 O6 1.456(9) .
C46 H46A 1.0000 .
C46 H46 1.0000 .
C46 C47B 1.53(3) .
C46 N4 1.477(8) .
C46 C47A 1.57(4) .
C47B H47A 0.9900 .
C47B H47B 0.9900 .
C47B C48B 1.472(18) .
C48B C49B 1.377(16) .
C48B C53B 1.381(17) .
C49B H49B 0.9500 .
C49B C50B 1.367(16) .
C50B H50B 0.9500 .
C50B C51B 1.385(17) .
C51B H51B 0.9500 .
C51B C52B 1.388(17) .
C52B H52B 0.9500 .
C52B C53B 1.383(16) .
C53B H53B 0.9500 .
C54 H54 0.9500 .
C54 C55 1.402(10) .
C55 C56 1.423(10) .
C55 C57B 1.547(10) .
C55 C57A 1.546(9) .
C56 H56 0.9500 .
C57B C58B 1.52(2) .
C57B C59B 1.53(2) .
C57B C60B 1.577(19) .
C58B H58A 0.9800 .
C58B H58B 0.9800 .
C58B H58C 0.9800 .
C59B H59A 0.9800 .
C59B H59B 0.9800 .
C59B H59C 0.9800 .
C60B H60A 0.9800 .
C60B H60B 0.9800 .
C60B H60C 0.9800 .
Cl3 Ir2 2.3469(15) .
Cl4 Ir2 2.3534(16) .
Ir2 N3 2.059(5) .
Ir2 N4 2.037(5) .
Ir2 O4 2.251(4) .
O4 H4A 0.9155 .
O4 H4B 0.9153 .
C61 H61A 0.9900 .
C61 H61B 0.9900 .
C61 Cl5 1.749(10) .
C61 Cl6 1.730(10) .
C48A C49A 1.3900 .
C48A C53A 1.3900 .
C48A C47A 1.472(18) .
C49A H49A 0.9500 .
C49A C50A 1.3900 .
C50A H50A 0.9500 .
C50A C51A 1.3900 .
C51A H51A 0.9500 .
C51A C52A 1.3900 .
C52A H52A 0.9500 .
C52A C53A 1.3900 .
C53A H53A 0.9500 .
C47A H47C 0.9900 .
C47A H47D 0.9900 .
C57A C58A 1.516(16) .
C57A C59A 1.518(18) .
C57A C60A 1.566(15) .
C58A H58D 0.9800 .
C58A H58E 0.9800 .
C58A H58F 0.9800 .
C59A H59D 0.9800 .
C59A H59E 0.9800 .
C59A H59F 0.9800 .
C60A H60D 0.9800 .
C60A H60E 0.9800 .
C60A H60F 0.9800 .
Cl1S C1S 1.767(10) .
C1S H1SA 0.9900 .
C1S H1SB 0.9900 .
C1S Cl2S 1.772(10) .
Cl4S C2S 1.791(12) .
C2S H2SA 0.9900 .
C2S H2SB 0.9900 .
C2S Cl3S 1.788(12) .

loop_
_geom_hbond_atom_site_label_D
_geom_hbond_atom_site_label_H
_geom_hbond_atom_site_label_A
_geom_hbond_distance_DH
_geom_hbond_distance_HA
_geom_hbond_distance_DA
_geom_hbond_angle_DHA
_geom_hbond_site_symmetry_A
_geom_hbond_publ_flag
O1 H1A Cl3 0.99(5) 2.17(5) 3.121(4) 162(4) . yes
O1 H1B Cl4 0.97(5) 2.20(5) 3.118(5) 156(5) 1_655 yes
O4 H4A Cl2 0.9200 2.4900 3.109(5) 125.00 . yes
O4 H4B Cl1 0.9100 2.4800 3.170(5) 133.00 1_455 yes

loop_
_geom_torsion_atom_site_label_1
_geom_torsion_atom_site_label_2
_geom_torsion_atom_site_label_3
_geom_torsion_atom_site_label_4
_geom_torsion
_geom_torsion_site_symmetry_1
_geom_torsion_site_symmetry_4
C1 C11 C12 C13 -178.1(6) . .
C1 C11 C12 Ir1 0.2(7) . .
C1 C11 C26 C25 177.8(7) . .
C2 C3 C4 C5B -62.9(10) . .
C2 C3 C4 C5A -64.8(9) . .
C2 C3 N1 C1 -18.7(8) . .
C2 C3 N1 Ir1 155.7(6) . .
C3 C2 O2 C1 -22.4(8) . .
C3 C4 C5B C6B 105(2) . .
C3 C4 C5B C10B -78(3) . .
C3 C4 C5A C6A 92(2) . .
C3 C4 C5A C10A -89(3) . .
C4 C3 N1 C1 104.7(6) . .
C4 C3 N1 Ir1 -80.9(8) . .
C4 C5B C6B C7B -176.9(19) . .
C4 C5B C10B C9B 179(3) . .
C4 C5A C6A C7A -179(2) . .
C4 C5A C10A C9A -178(3) . .
C5B C4 C5A C6A -76(6) . .
C5B C4 C5A C10A 102(8) . .
C5B C6B C7B C8B -1(4) . .
C6B C5B C10B C9B -4(6) . .
C6B C7B C8B C9B -7(4) . .
C7B C8B C9B C10B 8(5) . .
C8B C9B C10B C5B -3(6) . .
C10B C5B C6B C7B 6(4) . .
C5A C4 C5B C6B 117(7) . .
C5A C4 C5B C10B -66(6) . .
C5A C6A C7A C8A 0(4) . .
C6A C5A C10A C9A 0(6) . .
C6A C7A C8A C9A -6(4) . .
C7A C8A C9A C10A 10(5) . .
C8A C9A C10A C5A -6(6) . .
C10A C5A C6A C7A 3(4) . .
C11 C1 N1 C3 -178.0(6) . .
C11 C1 N1 Ir1 5.9(8) . .
C11 C1 O2 C2 -165.3(7) . .
C11 C12 C13 C14 177.1(6) . .
C11 C12 C13 C24 -0.6(10) . .
C11 C12 Ir1 Cl1 -85.1(5) . .
C11 C12 Ir1 Cl2 96.4(5) . .
C11 C12 Ir1 N1 2.1(5) . .
C11 C12 Ir1 N2 -176.2(6) . .
C11 C12 Ir1 O1 -166(5) . .
C12 C11 C26 C25 -0.3(10) . .
C12 C13 C14 N2 -1.3(8) . .
C12 C13 C14 O3 179.4(6) . .
C12 C13 C24 C25 0.5(10) . .
C12 Ir1 N1 C1 -4.2(5) . .
C12 Ir1 N1 C3 -178.4(7) . .
C12 Ir1 N2 C14 -2.7(5) . .
C12 Ir1 N2 C16 -176.9(6) . .
C13 C12 Ir1 Cl1 93.2(5) . .
C13 C12 Ir1 Cl2 -85.3(5) . .
C13 C12 Ir1 N1 -179.7(6) . .
C13 C12 Ir1 N2 2.1(5) . .
C13 C12 Ir1 O1 13(6) . .
C13 C14 N2 C16 178.9(5) . .
C13 C14 N2 Ir1 3.0(7) . .
C13 C14 O3 C15 173.6(6) . .
C13 C24 C25 C26 -0.3(10) . .
C13 C24 C25 C27 -178.7(7) . .
C14 C13 C24 C25 -176.6(7) . .
C15 C16 C17 C18 -77.9(8) . .
C15 C16 N2 C14 8.0(7) . .
C15 C16 N2 Ir1 -177.6(5) . .
C16 C15 O3 C14 10.1(7) . .
C16 C17 C18 C23 21.8(10) . .
C16 C17 C18 C19 -160.2(7) . .
C17 C16 N2 C14 130.8(6) . .
C17 C16 N2 Ir1 -54.7(8) . .
C17 C18 C23 C22 177.1(9) . .
C17 C18 C19 C20 -174.7(8) . .
C18 C23 C22 C21 -1.8(17) . .
C23 C18 C19 C20 3.4(13) . .
C23 C22 C21 C20 2(2) . .
C22 C21 C20 C19 0(2) . .
C21 C20 C19 C18 -3.0(17) . .
C19 C18 C23 C22 -1.0(13) . .
C24 C13 C14 N2 176.1(7) . .
C24 C13 C14 O3 -3.2(11) . .
C24 C25 C26 C11 0.2(10) . .
C24 C25 C27 C28 71.6(9) . .
C24 C25 C27 C29 -167.4(7) . .
C24 C25 C27 C30 -46.6(10) . .
C26 C11 C12 C13 0.4(10) . .
C26 C11 C12 Ir1 178.7(5) . .
C26 C25 C27 C28 -106.6(8) . .
C26 C25 C27 C29 14.3(10) . .
C26 C25 C27 C30 135.1(8) . .
C27 C25 C26 C11 178.5(7) . .
Cl1 Ir1 N1 C1 87.8(5) . .
Cl1 Ir1 N1 C3 -86.4(7) . .
Cl1 Ir1 N2 C14 -93.9(4) . .
Cl1 Ir1 N2 C16 91.9(6) . .
Cl2 Ir1 N1 C1 -95.9(5) . .
Cl2 Ir1 N1 C3 89.9(7) . .
Cl2 Ir1 N2 C14 90.3(4) . .
Cl2 Ir1 N2 C16 -83.9(6) . .
Ir1 C12 C13 C14 -1.2(7) . .
Ir1 C12 C13 C24 -178.8(5) . .
N1 C1 C11 C12 -4.2(9) . .
N1 C1 C11 C26 177.6(7) . .
N1 C1 O2 C2 11.8(9) . .
N1 C3 C4 C5B -178.1(8) . .
N1 C3 C4 C5A -180.0(7) . .
N1 Ir1 N2 C14 -7.3(8) . .
N1 Ir1 N2 C16 178.5(5) . .
N2 C14 O3 C15 -5.7(8) . .
N2 C16 C17 C18 166.6(6) . .
N2 Ir1 N1 C1 0.4(9) . .
N2 Ir1 N1 C3 -173.8(6) . .
O1 Ir1 N1 C1 175.3(5) . .
O1 Ir1 N1 C3 1.1(7) . .
O1 Ir1 N2 C14 177.7(4) . .
O1 Ir1 N2 C16 3.5(6) . .
O2 C1 C11 C12 172.9(6) . .
O2 C1 C11 C26 -5.3(12) . .
O2 C1 N1 C3 4.8(8) . .
O2 C1 N1 Ir1 -171.3(5) . .
O2 C2 C3 C4 -95.3(7) . .
O2 C2 C3 N1 24.7(8) . .
O3 C14 N2 C16 -1.7(8) . .
O3 C14 N2 Ir1 -177.7(4) . .
O3 C15 C16 C17 -130.6(6) . .
O3 C15 C16 N2 -10.8(7) . .
Cl3T Cl1T C1T Cl2T 149(2) 1_455 .
Cl4T C2T Cl3T Cl1T -34(4) . 1_655
C31 C41 C42 C43 -177.1(5) . .
C31 C41 C42 Ir2 2.3(7) . .
C31 C41 C56 C55 178.4(6) . .
C32 C33 C34 C35A -62.3(9) . .
C32 C33 C34 C35B -71.8(8) . .
C32 C33 N3 C31 -18.9(6) . .
C32 C33 N3 Ir2 164.2(5) . .
C33 C32 O5 C31 -22.2(6) . .
C33 C34 C35A C36A 98.8(18) . .
C33 C34 C35A C40A -80.1(17) . .
C33 C34 C35B C36B 105.8(16) . .
C33 C34 C35B C40B -77.1(18) . .
C34 C33 N3 C31 101.6(6) . .
C34 C33 N3 Ir2 -75.4(7) . .
C34 C35A C36A C37A -179.4(16) . .
C34 C35A C40A C39A -176.2(15) . .
C34 C35B C36B C37B 173.4(15) . .
C34 C35B C40B C39B -176.1(14) . .
C35A C34 C35B C36B -12(7) . .
C35A C34 C35B C40B 166(9) . .
C35A C36A C37A C38A -3(3) . .
C36A C35A C40A C39A 5(3) . .
C36A C37A C38A C39A 3(3) . .
C37A C38A C39A C40A 1(2) . .
C38A C39A C40A C35A -5(3) . .
C40A C35A C36A C37A 0(3) . .
C35B C34 C35A C36A 165(9) . .
C35B C34 C35A C40A -14(7) . .
C35B C36B C37B C38B 4(3) . .
C36B C35B C40B C39B 1(3) . .
C36B C37B C38B C39B -1(2) . .
C37B C38B C39B C40B -2(2) . .
C38B C39B C40B C35B 2(3) . .
C40B C35B C36B C37B -4(3) . .
C41 C31 N3 C33 -175.4(5) . .
C41 C31 N3 Ir2 2.4(7) . .
C41 C31 O5 C32 -167.7(6) . .
C41 C42 C43 C44 179.5(5) . .
C41 C42 C43 C54 -2.0(9) . .
C41 C42 Ir2 Cl3 -89.0(5) . .
C41 C42 Ir2 Cl4 92.6(5) . .
C41 C42 Ir2 N3 -0.9(5) . .
C41 C42 Ir2 N4 -179.9(5) . .
C41 C42 Ir2 O4 179(100) . .
C42 C41 C56 C55 -1.1(9) . .
C42 C43 C44 N4 0.6(8) . .
C42 C43 C44 O6 -178.8(6) . .
C42 C43 C54 C55 0.1(10) . .
C42 Ir2 N3 C31 -0.9(4) . .
C42 Ir2 N3 C33 176.0(6) . .
C42 Ir2 N4 C44 0.9(5) . .
C42 Ir2 N4 C46 176.7(6) . .
C43 C42 Ir2 Cl3 90.4(5) . .
C43 C42 Ir2 Cl4 -88.0(5) . .
C43 C42 Ir2 N3 178.4(5) . .
C43 C42 Ir2 N4 -0.5(5) . .
C43 C42 Ir2 O4 -1(5) . .
C43 C44 N4 C46 -178.1(6) . .
C43 C44 N4 Ir2 -1.1(7) . .
C43 C44 O6 C45 -174.2(7) . .
C43 C54 C55 C56 1.4(10) . .
C43 C54 C55 C57B 175.1(11) . .
C43 C54 C55 C57A -175.7(8) . .
C44 C43 C54 C55 178.2(7) . .
C45 C46 C47B C48B -83.2(18) . .
C45 C46 N4 C44 -8.0(7) . .
C45 C46 N4 Ir2 176.0(5) . .
C45 C46 C47A C48A -52(2) . .
C46 C45 O6 C44 -11.0(8) . .
C46 C47B C48B C49B 91.8(19) . .
C46 C47B C48B C53B -91(2) . .
C47B C46 N4 C44 108.1(11) . .
C47B C46 N4 Ir2 -67.9(12) . .
C47B C46 C47A C48A -110(5) . .
C47B C48B C49B C50B 178(2) . .
C47B C48B C53B C52B -178(2) . .
C48B C49B C50B C51B 1.0(7) . .
C49B C48B C53B C52B -0.5(16) . .
C49B C50B C51B C52B -2.3(16) . .
C50B C51B C52B C53B 2(2) . .
C51B C52B C53B C48B -1(2) . .
C53B C48B C49B C50B 0.4(7) . .
C54 C43 C44 N4 -177.6(7) . .
C54 C43 C44 O6 2.9(12) . .
C54 C55 C56 C41 -0.9(10) . .
C54 C55 C57B C58B -107.4(17) . .
C54 C55 C57B C59B 12(2) . .
C54 C55 C57B C60B 139.9(14) . .
C54 C55 C57A C58A -72.5(13) . .
C54 C55 C57A C59A 45.2(14) . .
C54 C55 C57A C60A 170.4(10) . .
C56 C41 C42 C43 2.6(9) . .
C56 C41 C42 Ir2 -178.1(5) . .
C56 C55 C57B C58B 66(2) . .
C56 C55 C57B C59B -174.2(17) . .
C56 C55 C57B C60B -46.6(19) . .
C56 C55 C57A C58A 110.3(11) . .
C56 C55 C57A C59A -131.9(11) . .
C56 C55 C57A C60A -6.7(14) . .
C57B C55 C56 C41 -174.2(11) . .
C57B C55 C57A C58A -6(7) . .
C57B C55 C57A C59A 111(8) . .
C57B C55 C57A C60A -123(8) . .
Cl3 Ir2 N3 C31 90.7(4) . .
Cl3 Ir2 N3 C33 -92.4(6) . .
Cl3 Ir2 N4 C44 -90.2(4) . .
Cl3 Ir2 N4 C46 85.6(6) . .
Cl4 Ir2 N3 C31 -92.5(4) . .
Cl4 Ir2 N3 C33 84.4(6) . .
Cl4 Ir2 N4 C44 93.6(5) . .
Cl4 Ir2 N4 C46 -90.6(6) . .
Ir2 C42 C43 C44 0.1(7) . .
Ir2 C42 C43 C54 178.6(5) . .
N3 C31 C41 C42 -3.0(7) . .
N3 C31 C41 C56 177.4(6) . .
N3 C31 O5 C32 11.0(7) . .
N3 C33 C34 C35A -173.8(7) . .
N3 C33 C34 C35B 176.8(7) . .
N3 Ir2 N4 C44 -1.8(8) . .
N3 Ir2 N4 C46 174.0(5) . .
N4 C44 O6 C45 6.4(8) . .
N4 C46 C47B C48B 167.4(14) . .
N4 C46 C47A C48A -173.8(14) . .
N4 Ir2 N3 C31 1.8(8) . .
N4 Ir2 N3 C33 178.7(6) . .
O4 Ir2 N3 C31 179.1(4) . .
O4 Ir2 N3 C33 -4.0(6) . .
O4 Ir2 N4 C44 -179.2(4) . .
O4 Ir2 N4 C46 -3.3(6) . .
O5 C31 C41 C42 175.6(6) . .
O5 C31 C41 C56 -4.0(10) . .
O5 C31 N3 C33 5.8(7) . .
O5 C31 N3 Ir2 -176.3(4) . .
O5 C32 C33 C34 -91.3(6) . .
O5 C32 C33 N3 24.7(6) . .
O6 C44 N4 C46 1.4(8) . .
O6 C44 N4 Ir2 178.4(4) . .
O6 C45 C46 C47B -101.2(11) . .
O6 C45 C46 N4 11.3(7) . .
O6 C45 C46 C47A -117.1(14) . .
C48A C49A C50A C51A 0.0 . .
C49A C48A C53A C52A 0.0 . .
C49A C48A C47A C46 119.1(17) . .
C49A C50A C51A C52A 0.0 . .
C50A C51A C52A C53A 0.0 . .
C51A C52A C53A C48A 0.0 . .
C53A C48A C49A C50A 0.0 . .
C53A C48A C47A C46 -63(2) . .
C47A C46 C47B C48B 45(4) . .
C47A C46 N4 C44 124.3(12) . .
C47A C46 N4 Ir2 -51.8(14) . .
C47A C48A C49A C50A 178(2) . .
C47A C48A C53A C52A -177.9(19) . .
C57A C55 C56 C41 176.3(7) . .
C57A C55 C57B C58B 134(8) . .
C57A C55 C57B C59B -106(8) . .
C57A C55 C57B C60B 22(7) . .
